data_2102174
loop_
_publ_author_name
'Chisholm, Greig'
'Kennedy, Alan R.'
'Wilson, Sharon'
'Teat, Simon J.'

_publ_section_title
;
 Comparison of the structural motifs of acetoacetanilides and related
 azo pigments
;
_journal_issue 6
_journal_name_full 'Acta Crystallographica Section B'
_journal_page_first 1046
_journal_page_last 1053
_journal_paper_doi 10.1107/S0108768100010946
_journal_volume 56
_journal_year 2000
_chemical_formula_sum 'C11 H13 N O2'
_chemical_formula_weight 191.22
_chemical_name_systematic
; 
 ? 
;
_space_group_IT_number 14
_symmetry_cell_setting monoclinic
_symmetry_space_group_name_Hall '-P 2ybc'
_symmetry_space_group_name_H-M 'P 1 21/c 1'
_atom_sites_solution_hydrogens geom
_atom_sites_solution_primary direct
_atom_sites_solution_secondary difmap
_audit_creation_method SHELXL-97
_cell_angle_alpha 90.00
_cell_angle_beta 99.357(13)
_cell_angle_gamma 90.00
_cell_formula_units_Z 4
_cell_length_a 7.3247(10)
_cell_length_b 12.108(2)
_cell_length_c 10.7479(14)
_cell_measurement_reflns_used 24
_cell_measurement_temperature 123(2)
_cell_measurement_theta_max 17.74
_cell_measurement_theta_min 10.10
_cell_volume 940.5(2)
_computing_cell_refinement 'MSC/Rigaku diffractometer control'
_computing_data_collection 'MSC/Rigaku diffractometer control'
_computing_data_reduction texsan
_computing_publication_material 'SHELXL-97 (Sheldrick, 1997)'
_computing_structure_refinement 'SHELXL-97 (Sheldrick, 1997)'
_computing_structure_solution 'SHELXS-97 (Sheldrick, 1990)'
_diffrn_ambient_temperature 123(2)
_diffrn_measured_fraction_theta_full 0.953
_diffrn_measured_fraction_theta_max 0.953
_diffrn_measurement_device_type 'Rigaku AFC7S'
_diffrn_measurement_method \w/2\q
_diffrn_radiation_monochromator graphite
_diffrn_radiation_source 'fine-focus sealed tube'
_diffrn_radiation_type MoK\a
_diffrn_radiation_wavelength 0.71069
_diffrn_reflns_av_R_equivalents 0.0273
_diffrn_reflns_av_sigmaI/netI 0.0843
_diffrn_reflns_limit_h_max 9
_diffrn_reflns_limit_h_min 0
_diffrn_reflns_limit_k_max 15
_diffrn_reflns_limit_k_min 0
_diffrn_reflns_limit_l_max 13
_diffrn_reflns_limit_l_min -13
_diffrn_reflns_number 2104
_diffrn_reflns_theta_full 26.51
_diffrn_reflns_theta_max 26.51
_diffrn_reflns_theta_min 2.55
_diffrn_standards_decay_% 0
_diffrn_standards_interval_count 150
_diffrn_standards_number 3
_exptl_absorpt_coefficient_mu 0.093
_exptl_absorpt_correction_type none
_exptl_crystal_colour colourless
_exptl_crystal_density_diffrn 1.350
_exptl_crystal_density_method 'not measured'
_exptl_crystal_description needle
_exptl_crystal_F_000 408
_exptl_crystal_size_max 0.55
_exptl_crystal_size_mid 0.15
_exptl_crystal_size_min 0.10
_refine_diff_density_max 0.219
_refine_diff_density_min -0.199
_refine_diff_density_rms 0.055
_refine_ls_extinction_coef 0.0070(18)
_refine_ls_extinction_expression Fc^*^=kFc[1+0.001xFc^2^\l^3^/sin(2\q)]^-1/4^
_refine_ls_extinction_method SHELXL
_refine_ls_goodness_of_fit_ref 1.072
_refine_ls_hydrogen_treatment refall
_refine_ls_matrix_type full
_refine_ls_number_parameters 180
_refine_ls_number_reflns 1951
_refine_ls_number_restraints 0
_refine_ls_restrained_S_all 1.072
_refine_ls_R_factor_all 0.1137
_refine_ls_R_factor_gt 0.0428
_refine_ls_shift/su_max 0.000
_refine_ls_shift/su_mean 0.000
_refine_ls_structure_factor_coef Fsqd
_refine_ls_weighting_details 'w=1/[\s^2^(Fo^2^)+(0.0432P)^2^+0.2688P] where P=(Fo^2^+2Fc^2^)/3'
_refine_ls_weighting_scheme calc
_refine_ls_wR_factor_gt 0.1098
_refine_ls_wR_factor_ref 0.1280
_reflns_number_gt 1168
_reflns_number_total 1951
_reflns_threshold_expression >2sigma(I)
_cod_data_source_file bm0031.cif
_cod_data_source_block 12
_cod_depositor_comments
;
The following automatic conversions were performed:

'_refine_ls_weighting_scheme' value 'calc
w=1/[\s^2^(Fo^2^)+(0.0432P)^2^+0.2688P] where P=(Fo^2^+2Fc^2^)/3' was
changed to 'calc'. New tag '_refine_ls_weighting_details' was
created. The value of the new tag was set to
'w=1/[\s^2^(Fo^2^)+(0.0432P)^2^+0.2688P] where P=(Fo^2^+2Fc^2^)/3'.

Automatic conversion script
Id: cif_fix_values 3143 2015-03-26 13:38:13Z robertas 
;
_cod_original_sg_symbol_H-M 'P 21/c'
_cod_database_code 2102174
_cod_database_fobs_code 2102174

loop_
_symmetry_equiv_pos_as_xyz
'x, y, z'
'-x, y+1/2, -z+1/2'
'-x, -y, -z'
'x, -y-1/2, z-1/2'

loop_
_atom_site_label
_atom_site_type_symbol
_atom_site_fract_x
_atom_site_fract_y
_atom_site_fract_z
_atom_site_U_iso_or_equiv
_atom_site_adp_type
_atom_site_occupancy
_atom_site_calc_flag
O1 O 0.0678(3) 0.52659(14) 0.27430(15) 0.0271(4) Uani 1 d
O2 O 0.2796(2) 0.72230(14) 0.59108(14) 0.0238(4) Uani 1 d
N1 N 0.2256(3) 0.52332(17) 0.47681(18) 0.0183(5) Uani 1 d
C1 C 0.2560(3) 0.40959(19) 0.4996(2) 0.0161(5) Uani 1 d
C2 C 0.3564(3) 0.38052(19) 0.61879(19) 0.0164(5) Uani 1 d
C3 C 0.3869(3) 0.2686(2) 0.6453(2) 0.0198(5) Uani 1 d
C4 C 0.3206(3) 0.1868(2) 0.5581(2) 0.0219(5) Uani 1 d
C5 C 0.2231(3) 0.2174(2) 0.4420(2) 0.0217(5) Uani 1 d
C6 C 0.1907(3) 0.3274(2) 0.4124(2) 0.0200(5) Uani 1 d
C7 C 0.1379(3) 0.57432(19) 0.3709(2) 0.0169(5) Uani 1 d
C8 C 0.1285(3) 0.6996(2) 0.3758(2) 0.0175(5) Uani 1 d
C9 C 0.2060(3) 0.76505(19) 0.4926(2) 0.0187(5) Uani 1 d
C10 C 0.1891(4) 0.8882(2) 0.4800(2) 0.0230(5) Uani 1 d
C21 C 0.4236(4) 0.4663(2) 0.7163(2) 0.0205(5) Uani 1 d
H1 H 0.446(4) 0.251(2) 0.726(2) 0.027(7) Uiso 1 d
H2 H 0.345(3) 0.112(2) 0.583(2) 0.023(7) Uiso 1 d
H3 H 0.184(4) 0.159(2) 0.384(2) 0.031(8) Uiso 1 d
H4 H 0.120(3) 0.3503(19) 0.333(2) 0.011(6) Uiso 1 d
H5 H 0.264(4) 0.572(2) 0.535(2) 0.022(7) Uiso 1 d
H6 H 0.012(4) 0.717(2) 0.359(2) 0.029(7) Uiso 1 d
H7 H 0.182(4) 0.729(2) 0.305(2) 0.033(8) Uiso 1 d
H8 H 0.090(4) 0.909(2) 0.408(3) 0.033(7) Uiso 1 d
H9 H 0.311(4) 0.916(2) 0.460(2) 0.030(7) Uiso 1 d
H10 H 0.170(4) 0.918(2) 0.562(3) 0.033(7) Uiso 1 d
H11 H 0.501(4) 0.523(2) 0.685(3) 0.031(8) Uiso 1 d
H12 H 0.314(4) 0.509(2) 0.734(2) 0.032(7) Uiso 1 d
H13 H 0.492(4) 0.435(2) 0.787(3) 0.034(8) Uiso 1 d

loop_
_atom_site_aniso_label
_atom_site_aniso_U_11
_atom_site_aniso_U_22
_atom_site_aniso_U_33
_atom_site_aniso_U_23
_atom_site_aniso_U_13
_atom_site_aniso_U_12
O1 0.0400(11) 0.0204(9) 0.0166(8) -0.0023(7) -0.0079(7) -0.0011(8)
O2 0.0291(10) 0.0224(9) 0.0178(8) -0.0011(7) -0.0026(7) 0.0009(8)
N1 0.0228(11) 0.0157(10) 0.0151(10) -0.0028(8) -0.0009(8) -0.0005(8)
C1 0.0151(12) 0.0173(11) 0.0164(10) 0.0014(9) 0.0039(9) 0.0010(8)
C2 0.0151(11) 0.0197(12) 0.0146(10) -0.0009(9) 0.0035(9) -0.0012(9)
C3 0.0175(12) 0.0229(13) 0.0183(12) 0.0020(9) 0.0006(9) 0.0006(10)
C4 0.0221(13) 0.0179(13) 0.0262(12) 0.0020(10) 0.0048(10) 0.0039(10)
C5 0.0241(13) 0.0188(12) 0.0225(12) -0.0050(10) 0.0043(10) 0.0001(10)
C6 0.0204(12) 0.0245(13) 0.0144(11) 0.0011(9) 0.0009(9) 0.0017(10)
C7 0.0177(12) 0.0194(11) 0.0137(10) 0.0014(9) 0.0028(9) -0.0002(9)
C8 0.0165(12) 0.0196(12) 0.0156(10) 0.0016(9) 0.0004(9) 0.0028(9)
C9 0.0169(11) 0.0192(12) 0.0203(11) -0.0003(10) 0.0036(9) -0.0037(10)
C10 0.0273(14) 0.0181(12) 0.0223(12) 0.0005(10) -0.0003(10) -0.0032(11)
C21 0.0223(12) 0.0204(12) 0.0163(11) 0.0014(10) -0.0045(10) -0.0010(11)

loop_
_atom_type_symbol
_atom_type_description
_atom_type_scat_dispersion_real
_atom_type_scat_dispersion_imag
_atom_type_scat_source
O O 0.0106 0.0060 'International Tables Vol C Tables 4.2.6.8 and 6.1.1.4'
N N 0.0061 0.0033 'International Tables Vol C Tables 4.2.6.8 and 6.1.1.4'
C C 0.0033 0.0016 'International Tables Vol C Tables 4.2.6.8 and 6.1.1.4'
H H 0.0000 0.0000 'International Tables Vol C Tables 4.2.6.8 and 6.1.1.4'

loop_
_geom_angle_atom_site_label_1
_geom_angle_atom_site_label_2
_geom_angle_atom_site_label_3
_geom_angle
C7 N1 C1 128.9(2)
C6 C1 N1 123.5(2)
C6 C1 C2 120.1(2)
N1 C1 C2 116.4(2)
C3 C2 C1 118.0(2)
C3 C2 C21 120.4(2)
C1 C2 C21 121.6(2)
C2 C3 C4 121.7(2)
C5 C4 C3 119.2(2)
C6 C5 C4 120.6(2)
C5 C6 C1 120.4(2)
O1 C7 N1 124.8(2)
O1 C7 C8 119.0(2)
N1 C7 C8 116.2(2)
C9 C8 C7 122.5(2)
O2 C9 C10 121.2(2)
O2 C9 C8 123.3(2)
C10 C9 C8 115.5(2)

loop_
_geom_bond_atom_site_label_1
_geom_bond_atom_site_label_2
_geom_bond_distance
O1 C7 1.225(3)
O2 C9 1.222(3)
N1 C7 1.361(3)
N1 C1 1.410(3)
C1 C6 1.397(3)
C1 C2 1.414(3)
C2 C3 1.395(3)
C2 C21 1.500(3)
C3 C4 1.396(3)
C4 C5 1.384(3)
C5 C6 1.381(3)
C7 C8 1.520(3)
C8 C9 1.514(3)
C9 C10 1.501(3)

loop_
_geom_torsion_atom_site_label_1
_geom_torsion_atom_site_label_2
_geom_torsion_atom_site_label_3
_geom_torsion_atom_site_label_4
_geom_torsion
C7 N1 C1 C6 -2.3(4)
C7 N1 C1 C2 178.5(2)
C6 C1 C2 C3 0.0(3)
N1 C1 C2 C3 179.2(2)
C6 C1 C2 C21 -178.1(2)
N1 C1 C2 C21 1.1(3)
C1 C2 C3 C4 -0.3(3)
C21 C2 C3 C4 177.8(2)
C2 C3 C4 C5 0.5(4)
C3 C4 C5 C6 -0.3(4)
C4 C5 C6 C1 -0.1(4)
N1 C1 C6 C5 -178.9(2)
C2 C1 C6 C5 0.2(3)
C1 N1 C7 O1 0.3(4)
C1 N1 C7 C8 -179.8(2)
O1 C7 C8 C9 178.0(2)
N1 C7 C8 C9 -2.0(3)
C7 C8 C9 O2 -0.8(4)
C7 C8 C9 C10 178.6(2)

loop_
_cod_related_entry_id
_cod_related_entry_database
_cod_related_entry_code
1 ChemSpider 6887
